data_2205625
loop_
_publ_author_name
'M. Alagar'
'R. V. Krishnakumar'
'A. Mostad'
'S. Natarajan'

_publ_section_title
;
 \b-<small>DL</small>-Methionine at 105 K
;
_journal_issue 4
_journal_name_full 'Acta Crystallographica Section E'
_journal_page_first o1165
_journal_page_last o1167
_journal_paper_doi 10.1107/S1600536805009141
_journal_volume 61
_journal_year 2005
_chemical_formula_iupac 'C5 H11 N O2 S'
_chemical_formula_moiety 'C5 H11 N O2 S'
_chemical_formula_sum 'C5 H11 N O2 S'
_chemical_formula_weight 149.21
_chemical_name_common DL-methionine
_chemical_name_systematic
;
DL-methionine
;
_space_group_IT_number 15
_symmetry_cell_setting monoclinic
_symmetry_space_group_name_Hall '-I 2ya'
_symmetry_space_group_name_H-M 'I 1 2/a 1'
_atom_sites_solution_hydrogens geom
_atom_sites_solution_primary direct
_atom_sites_solution_secondary difmap
_audit_creation_method SHELXL97
_cell_angle_alpha 90.00
_cell_angle_beta 106.250(10)
_cell_angle_gamma 90.00
_cell_formula_units_Z 8
_cell_length_a 9.877(2)
_cell_length_b 4.6915(10)
_cell_length_c 32.603(6)
_cell_measurement_reflns_used 1012
_cell_measurement_temperature 105(2)
_cell_measurement_theta_max 26.1
_cell_measurement_theta_min 2.6
_cell_volume 1450.4(5)
_computing_cell_refinement SMART
_computing_data_collection 'SMART (Bruker 1999)'
_computing_data_reduction 'SAINT (Bruker 1999)'
_computing_molecular_graphics 'PLATON (Spek, 2003)'
_computing_publication_material SHELXL97
_computing_structure_refinement 'SHELXL97 (Sheldrick, 1997)'
_computing_structure_solution 'SHELXS97 (Sheldrick, 1990)'
_diffrn_ambient_temperature 105(2)
_diffrn_detector_area_resol_mean 8
_diffrn_measured_fraction_theta_full 0.996
_diffrn_measured_fraction_theta_max 0.975
_diffrn_measurement_device_type 'Bruker SMART CCD area-detector'
_diffrn_measurement_method \w
_diffrn_radiation_monochromator graphite
_diffrn_radiation_source 'fine-focus sealed tube'
_diffrn_radiation_type MoK\a
_diffrn_radiation_wavelength 0.71073
_diffrn_reflns_av_R_equivalents 0.0234
_diffrn_reflns_av_sigmaI/netI 0.0210
_diffrn_reflns_limit_h_max 12
_diffrn_reflns_limit_h_min -12
_diffrn_reflns_limit_k_max 5
_diffrn_reflns_limit_k_min -5
_diffrn_reflns_limit_l_max 40
_diffrn_reflns_limit_l_min -40
_diffrn_reflns_number 6469
_diffrn_reflns_theta_full 25.00
_diffrn_reflns_theta_max 26.29
_diffrn_reflns_theta_min 2.60
_diffrn_standards_number 0
_exptl_absorpt_coefficient_mu 0.376
_exptl_absorpt_correction_T_max 0.92
_exptl_absorpt_correction_T_min 0.85
_exptl_absorpt_correction_type multi-scan
_exptl_absorpt_process_details '(SADABS; Bruker, 1998)'
_exptl_crystal_colour colourless
_exptl_crystal_density_diffrn 1.367
_exptl_crystal_density_meas 1.36
_exptl_crystal_density_method
;
flotation in a mixture of xylene and bromoform
;
_exptl_crystal_description block
_exptl_crystal_F_000 640
_exptl_crystal_size_max 0.32
_exptl_crystal_size_mid 0.24
_exptl_crystal_size_min 0.22
_refine_diff_density_max 0.363
_refine_diff_density_min -0.335
_refine_ls_extinction_method none
_refine_ls_goodness_of_fit_ref 1.231
_refine_ls_hydrogen_treatment constr
_refine_ls_matrix_type full
_refine_ls_number_parameters 82
_refine_ls_number_reflns 1436
_refine_ls_number_restraints 0
_refine_ls_restrained_S_all 1.231
_refine_ls_R_factor_all 0.0422
_refine_ls_R_factor_gt 0.0408
_refine_ls_shift/su_max 0.001
_refine_ls_shift/su_mean 0.000
_refine_ls_structure_factor_coef Fsqd
_refine_ls_weighting_details 'calc w = 1/[\s^2^(Fo^2^)+(0.028P)^2^+3.0328P] where P = (Fo^2^+2Fc^2^)/3'
_refine_ls_weighting_scheme calc
_refine_ls_wR_factor_gt 0.0996
_refine_ls_wR_factor_ref 0.1003
_reflns_number_gt 1373
_reflns_number_total 1436
_reflns_threshold_expression I>2\s(I)
_cod_data_source_file wn6339.cif
_cod_data_source_block I
_cod_original_sg_symbol_H-M 'I 2/a'
_cod_database_code 2205625
_cod_database_fobs_code 2205625

loop_
_symmetry_equiv_pos_as_xyz
'x, y, z'
'-x+1/2, y, -z'
'x+1/2, y+1/2, z+1/2'
'-x+1, y+1/2, -z+1/2'
'-x, -y, -z'
'x-1/2, -y, z'
'-x+1/2, -y+1/2, -z+1/2'
'x, -y+1/2, z+1/2'

loop_
_atom_site_label
_atom_site_fract_x
_atom_site_fract_y
_atom_site_fract_z
_atom_site_U_iso_or_equiv
_atom_site_adp_type
_atom_site_calc_flag
_atom_site_refinement_flags
_atom_site_occupancy
_atom_site_type_symbol
S1 0.39654(6) 0.15678(13) 0.442915(17) 0.0328(2) Uani d . 1 S
O1 -0.14522(14) 0.2025(3) 0.31402(5) 0.0239(3) Uani d . 1 O
O2 -0.01845(14) -0.0810(3) 0.28409(4) 0.0216(3) Uani d . 1 O
N1 0.19303(17) 0.3001(3) 0.29735(5) 0.0193(4) Uani d . 1 N
H1A 0.1478 0.3730 0.2720 0.029 Uiso calc R 1 H
H1B 0.2169 0.1203 0.2941 0.029 Uiso calc R 1 H
H1C 0.2704 0.4018 0.3088 0.029 Uiso calc R 1 H
C1 -0.0329(2) 0.1302(4) 0.30560(6) 0.0184(4) Uani d . 1 C
C2 0.09968(19) 0.3086(4) 0.32589(6) 0.0181(4) Uani d . 1 C
H2 0.0725 0.5061 0.3293 0.022 Uiso calc R 1 H
C3 0.1764(2) 0.1830(4) 0.36982(6) 0.0214(4) Uani d . 1 C
H3A 0.1161 0.2031 0.3885 0.026 Uiso calc R 1 H
H3B 0.1909 -0.0192 0.3665 0.026 Uiso calc R 1 H
C4 0.3196(2) 0.3214(4) 0.39142(6) 0.0246(4) Uani d . 1 C
H4A 0.3070 0.5239 0.3951 0.030 Uiso calc R 1 H
H4B 0.3823 0.2980 0.3735 0.030 Uiso calc R 1 H
C5 0.5659(2) 0.3325(6) 0.45831(7) 0.0349(5) Uani d . 1 C
H5A 0.6196 0.2639 0.4858 0.052 Uiso calc R 1 H
H5B 0.5524 0.5345 0.4597 0.052 Uiso calc R 1 H
H5C 0.6158 0.2924 0.4376 0.052 Uiso calc R 1 H

loop_
_atom_site_aniso_label
_atom_site_aniso_U_11
_atom_site_aniso_U_22
_atom_site_aniso_U_33
_atom_site_aniso_U_12
_atom_site_aniso_U_13
_atom_site_aniso_U_23
S1 0.0350(3) 0.0336(3) 0.0230(3) -0.0067(2) -0.0031(2) 0.0074(2)
O1 0.0223(7) 0.0168(7) 0.0334(8) 0.0011(5) 0.0090(6) -0.0004(6)
O2 0.0254(7) 0.0155(7) 0.0220(7) -0.0011(5) 0.0037(5) -0.0028(5)
N1 0.0212(8) 0.0164(8) 0.0191(8) -0.0009(6) 0.0036(6) 0.0007(6)
C1 0.0213(9) 0.0136(9) 0.0182(9) 0.0007(7) 0.0020(7) 0.0034(7)
C2 0.0211(9) 0.0125(8) 0.0208(9) 0.0007(7) 0.0058(7) -0.0008(7)
C3 0.0248(10) 0.0188(9) 0.0195(9) -0.0006(8) 0.0045(8) -0.0002(7)
C4 0.0276(10) 0.0214(10) 0.0213(9) -0.0014(8) 0.0010(8) 0.0015(8)
C5 0.0307(11) 0.0415(14) 0.0268(11) -0.0024(10) -0.0011(9) 0.0012(10)

loop_
_atom_type_symbol
_atom_type_description
_atom_type_scat_dispersion_real
_atom_type_scat_dispersion_imag
_atom_type_scat_source
C C 0.0033 0.0016 'International Tables Vol C Tables 4.2.6.8 and 6.1.1.4'
H H 0.0000 0.0000 'International Tables Vol C Tables 4.2.6.8 and 6.1.1.4'
N N 0.0061 0.0033 'International Tables Vol C Tables 4.2.6.8 and 6.1.1.4'
O O 0.0106 0.0060 'International Tables Vol C Tables 4.2.6.8 and 6.1.1.4'
S S 0.1246 0.1234 'International Tables Vol C Tables 4.2.6.8 and 6.1.1.4'

loop_
_geom_angle_atom_site_label_1
_geom_angle_atom_site_label_2
_geom_angle_atom_site_label_3
_geom_angle
_geom_angle_publ_flag
C5 S1 C4 100.30(10) y
C2 N1 H1A 109.5 ?
C2 N1 H1B 109.5 ?
H1A N1 H1B 109.5 ?
C2 N1 H1C 109.5 ?
H1A N1 H1C 109.5 ?
H1B N1 H1C 109.5 ?
O2 C1 O1 125.64(18) y
O2 C1 C2 117.20(16) y
O1 C1 C2 117.06(17) y
N1 C2 C3 110.07(15) y
N1 C2 C1 108.62(15) y
C3 C2 C1 109.29(15) y
N1 C2 H2 109.6 ?
C3 C2 H2 109.6 ?
C1 C2 H2 109.6 ?
C4 C3 C2 114.56(16) y
C4 C3 H3A 108.6 ?
C2 C3 H3A 108.6 ?
C4 C3 H3B 108.6 ?
C2 C3 H3B 108.6 ?
H3A C3 H3B 107.6 ?
C3 C4 S1 109.79(14) y
C3 C4 H4A 109.7 ?
S1 C4 H4A 109.7 ?
C3 C4 H4B 109.7 ?
S1 C4 H4B 109.7 ?
H4A C4 H4B 108.2 ?
S1 C5 H5A 109.5 ?
S1 C5 H5B 109.5 ?
H5A C5 H5B 109.5 ?
S1 C5 H5C 109.5 ?
H5A C5 H5C 109.5 ?
H5B C5 H5C 109.5 ?

loop_
_geom_bond_atom_site_label_1
_geom_bond_atom_site_label_2
_geom_bond_distance
_geom_bond_publ_flag
S1 C5 1.806(2) y
S1 C4 1.811(2) y
O1 C1 1.261(2) y
O2 C1 1.245(2) y
N1 C2 1.483(2) y
N1 H1A 0.8900 ?
N1 H1B 0.8900 ?
N1 H1C 0.8900 ?
C1 C2 1.539(3) y
C2 C3 1.538(3) y
C2 H2 0.9800 ?
C3 C4 1.536(3) y
C3 H3A 0.9700 ?
C3 H3B 0.9700 ?
C4 H4A 0.9700 ?
C4 H4B 0.9700 ?
C5 H5A 0.9600 ?
C5 H5B 0.9600 ?
C5 H5C 0.9600 ?

loop_
_geom_hbond_atom_site_label_D
_geom_hbond_atom_site_label_H
_geom_hbond_atom_site_label_A
_geom_hbond_site_symmetry_A
_geom_hbond_distance_DH
_geom_hbond_distance_HA
_geom_hbond_distance_DA
_geom_hbond_angle_DHA
N1 H1A O2 4_455 0.89 1.93 2.788(2) 162
N1 H1B O1 6_655 0.89 2.02 2.814(2) 148
N1 H1C O1 6_665 0.89 2.02 2.794(2) 144

loop_
_geom_torsion_atom_site_label_1
_geom_torsion_atom_site_label_2
_geom_torsion_atom_site_label_3
_geom_torsion_atom_site_label_4
_geom_torsion
_geom_torsion_publ_flag
O2 C1 C2 N1 32.6(2) y
O1 C1 C2 N1 -150.95(16) y
O2 C1 C2 C3 -87.6(2) y
O1 C1 C2 C3 88.9(2) y
N1 C2 C3 C4 54.4(2) y
C1 C2 C3 C4 173.58(16) y
C2 C3 C4 S1 179.23(13) y
C5 S1 C4 C3 174.99(15) y

loop_
_cod_related_entry_id
_cod_related_entry_database
_cod_related_entry_code
1 ChemSpider 853
